data_1516385
loop_
_publ_author_name
'Chen, Chyi-Lin'
'Lin, Chun-Wei'
'Hsieh, Cheng-Chih'
'Lai, Chin-Hung'
'Lee, Gene-Hsiang'
'Wang, Chih-Chieh'
'Chou, Pi-Tai'

_publ_section_title
;
 Dual excited-state intramolecular proton transfer reaction in
 3-hydroxy-2-(pyridin-2-yl)-4H-chromen-4-one.
;
_journal_issue 1
_journal_name_full 'The journal of physical chemistry. A'
_journal_page_first 205
_journal_page_last 214
_journal_paper_doi 10.1021/jp809072a
_journal_volume 113
_journal_year 2009
_chemical_formula_sum 'C14 H9 N O3'
_chemical_formula_weight 239.22
_chemical_name_systematic
; 
 ? 
;
_space_group_IT_number 14
_symmetry_cell_setting monoclinic
_symmetry_space_group_name_Hall '-P 2ybc'
_symmetry_space_group_name_H-M 'P 1 21/c 1'
_atom_sites_solution_hydrogens geom
_atom_sites_solution_primary direct
_atom_sites_solution_secondary difmap
_audit_creation_method SHELXL-97
_cell_angle_alpha 90.00
_cell_angle_beta 99.8483(16)
_cell_angle_gamma 90.00
_cell_formula_units_Z 4
_cell_length_a 11.4213(3)
_cell_length_b 12.9119(4)
_cell_length_c 7.4058(2)
_cell_measurement_reflns_used all
_cell_measurement_temperature 150(2)
_cell_measurement_theta_max 27.50
_cell_measurement_theta_min 1.00
_cell_volume 1076.04(5)
_computing_cell_refinement DENZO-SMN
_computing_data_collection 'NONIUS COLLECT'
_computing_data_reduction DENZO-SMN
_computing_molecular_graphics 'Bruker SHELXTL'
_computing_publication_material 'Bruker SHELXTL'
_computing_structure_refinement 'SHELXL-97 (Sheldrick, 1997)'
_computing_structure_solution 'SHELXS-97 (Sheldrick, 1990)'
_diffrn_ambient_temperature 150(2)
_diffrn_measured_fraction_theta_full 0.993
_diffrn_measured_fraction_theta_max 0.993
_diffrn_measurement_device_type 'NONIUS KappaCCD'
_diffrn_measurement_method '\w scans'
_diffrn_radiation_monochromator graphite
_diffrn_radiation_source 'fine-focus sealed tube'
_diffrn_radiation_type MoK\a
_diffrn_radiation_wavelength 0.71073
_diffrn_reflns_av_R_equivalents 0.0333
_diffrn_reflns_av_sigmaI/netI 0.0340
_diffrn_reflns_limit_h_max 14
_diffrn_reflns_limit_h_min -14
_diffrn_reflns_limit_k_max 16
_diffrn_reflns_limit_k_min -16
_diffrn_reflns_limit_l_max 9
_diffrn_reflns_limit_l_min -9
_diffrn_reflns_number 7518
_diffrn_reflns_theta_full 27.50
_diffrn_reflns_theta_max 27.50
_diffrn_reflns_theta_min 1.81
_exptl_absorpt_coefficient_mu 0.105
_exptl_absorpt_correction_T_max 0.9937
_exptl_absorpt_correction_T_min 0.9670
_exptl_absorpt_correction_type multi-scan
_exptl_crystal_colour yellow
_exptl_crystal_density_diffrn 1.477
_exptl_crystal_density_meas ?
_exptl_crystal_density_method 'not measured'
_exptl_crystal_description needle
_exptl_crystal_F_000 496
_exptl_crystal_size_max 0.32
_exptl_crystal_size_mid 0.12
_exptl_crystal_size_min 0.06
_refine_diff_density_max 0.597
_refine_diff_density_min -0.310
_refine_diff_density_rms 0.092
_refine_ls_extinction_coef 0.053(8)
_refine_ls_extinction_expression Fc^*^=kFc[1+0.001xFc^2^\l^3^/sin(2\q)]^-1/4^
_refine_ls_extinction_method SHELXL
_refine_ls_goodness_of_fit_ref 1.058
_refine_ls_hydrogen_treatment mixed
_refine_ls_matrix_type full
_refine_ls_number_parameters 168
_refine_ls_number_reflns 2461
_refine_ls_number_restraints 0
_refine_ls_restrained_S_all 1.058
_refine_ls_R_factor_all 0.0822
_refine_ls_R_factor_gt 0.0546
_refine_ls_shift/su_max 0.000
_refine_ls_shift/su_mean 0.000
_refine_ls_structure_factor_coef Fsqd
_refine_ls_weighting_details 'calc w=1/[\s^2^(Fo^2^)+(0.0915P)^2^+0.0000P] where P=(Fo^2^+2Fc^2^)/3'
_refine_ls_weighting_scheme calc
_refine_ls_wR_factor_gt 0.1322
_refine_ls_wR_factor_ref 0.1506
_reflns_number_gt 1656
_reflns_number_total 2461
_reflns_threshold_expression >2sigma(I)
_cod_data_source_file jp809072a_si_001.cif
_cod_data_source_block ic13091
_cod_depositor_comments
;
The following automatic conversions were performed:

'_symmetry_cell_setting' value 'Monoclinic' changed to 'monoclinic'
according to
/usr/data/users/saulius/automatic-downloads/retrospective/ACS/lib/dictionaries/cif_core.dic
dictionary named 'cif_core.dic' version 2.4.2 from 2011-04-26.

Automatic conversion script
Id: cif_fix_values 2281 2013-09-26 08:29:07Z andrius 

The following automatic conversions were performed:

'_exptl_crystal_density_meas' value 'not_measured' was changed to '?'
- the value is perceived as not measured.

Automatic conversion script
Id: cif_fix_values 3008 2015-01-20 13:52:24Z robertas 
;
_cod_original_sg_symbol_H-M P2(1)/c
_cod_database_code 1516385

loop_
_symmetry_equiv_pos_as_xyz
'x, y, z'
'-x, y+1/2, -z+1/2'
'-x, -y, -z'
'x, -y-1/2, z-1/2'

loop_
_atom_site_label
_atom_site_type_symbol
_atom_site_fract_x
_atom_site_fract_y
_atom_site_fract_z
_atom_site_U_iso_or_equiv
_atom_site_adp_type
_atom_site_occupancy
_atom_site_symmetry_multiplicity
_atom_site_calc_flag
_atom_site_refinement_flags
O1 O 0.15406(8) 0.33476(7) 0.33457(13) 0.0332(3) Uani 1 1 d .
O2 O 0.10188(9) 0.05736(7) 0.35615(15) 0.0404(3) Uani 1 1 d .
H2 H 0.0318(19) 0.0766(15) 0.393(3) 0.072(6) Uiso 1 1 d .
O3 O 0.32102(9) 0.06183(8) 0.25926(15) 0.0451(3) Uani 1 1 d .
N1 N -0.07348(10) 0.16553(9) 0.43490(15) 0.0332(3) Uani 1 1 d .
C1 C 0.26521(12) 0.33610(11) 0.28935(18) 0.0311(3) Uani 1 1 d .
C2 C 0.31376(13) 0.43362(11) 0.2721(2) 0.0395(4) Uani 1 1 d .
H2A H 0.2702 0.4943 0.2904 0.047 Uiso 1 1 calc R
C3 C 0.42566(13) 0.44098(12) 0.2283(2) 0.0426(4) Uani 1 1 d .
H3 H 0.4601 0.5072 0.2173 0.051 Uiso 1 1 calc R
C4 C 0.48901(13) 0.35144(13) 0.1997(2) 0.0412(4) Uani 1 1 d .
H4 H 0.5663 0.3571 0.1695 0.049 Uiso 1 1 calc R
C5 C 0.44005(13) 0.25569(11) 0.2152(2) 0.0378(4) Uani 1 1 d .
H5 H 0.4835 0.1954 0.1944 0.045 Uiso 1 1 calc R
C6 C 0.32629(12) 0.24574(10) 0.26155(19) 0.0313(3) Uani 1 1 d .
C7 C 0.27203(12) 0.14457(11) 0.28234(19) 0.0341(4) Uani 1 1 d .
C8 C 0.15402(12) 0.14925(10) 0.33367(18) 0.0306(3) Uani 1 1 d .
C9 C 0.10060(12) 0.24142(10) 0.35566(18) 0.0292(3) Uani 1 1 d .
C10 C -0.01812(12) 0.25429(10) 0.40144(18) 0.0294(3) Uani 1 1 d .
C11 C -0.07175(12) 0.35110(11) 0.40661(19) 0.0341(4) Uani 1 1 d .
H11 H -0.0305 0.4126 0.3854 0.041 Uiso 1 1 calc R
C12 C -0.18626(13) 0.35544(12) 0.44322(19) 0.0385(4) Uani 1 1 d .
H12 H -0.2261 0.4200 0.4432 0.046 Uiso 1 1 calc R
C13 C -0.24222(13) 0.26478(12) 0.47982(19) 0.0381(4) Uani 1 1 d .
H13 H -0.3205 0.2664 0.5073 0.046 Uiso 1 1 calc R
C14 C -0.18264(12) 0.17173(12) 0.47592(19) 0.0371(4) Uani 1 1 d .
H14 H -0.2209 0.1098 0.5035 0.044 Uiso 1 1 calc R

loop_
_atom_site_aniso_label
_atom_site_aniso_U_11
_atom_site_aniso_U_22
_atom_site_aniso_U_33
_atom_site_aniso_U_23
_atom_site_aniso_U_13
_atom_site_aniso_U_12
O1 0.0337(5) 0.0278(5) 0.0396(6) -0.0006(4) 0.0107(4) -0.0005(4)
O2 0.0394(6) 0.0266(6) 0.0560(7) 0.0005(4) 0.0099(5) 0.0005(4)
O3 0.0393(6) 0.0368(6) 0.0590(7) -0.0049(5) 0.0081(5) 0.0086(4)
N1 0.0332(6) 0.0344(7) 0.0316(6) 0.0020(5) 0.0045(5) -0.0004(5)
C1 0.0299(7) 0.0359(8) 0.0280(7) -0.0012(5) 0.0060(5) -0.0002(5)
C2 0.0444(8) 0.0336(8) 0.0426(8) -0.0030(6) 0.0132(6) -0.0020(6)
C3 0.0422(8) 0.0424(9) 0.0447(9) -0.0021(7) 0.0115(7) -0.0101(7)
C4 0.0318(7) 0.0530(10) 0.0396(8) 0.0014(7) 0.0087(6) -0.0019(6)
C5 0.0324(7) 0.0453(9) 0.0351(8) -0.0009(6) 0.0047(6) 0.0068(6)
C6 0.0305(7) 0.0357(8) 0.0263(7) -0.0009(5) 0.0009(5) 0.0018(5)
C7 0.0338(7) 0.0350(8) 0.0318(8) -0.0020(6) 0.0012(6) 0.0068(6)
C8 0.0309(7) 0.0278(7) 0.0315(7) 0.0001(5) 0.0006(6) 0.0001(5)
C9 0.0322(7) 0.0273(7) 0.0273(7) 0.0009(5) 0.0030(6) -0.0005(5)
C10 0.0316(7) 0.0312(8) 0.0247(7) 0.0002(5) 0.0032(5) 0.0026(5)
C11 0.0376(8) 0.0328(8) 0.0322(7) 0.0003(6) 0.0074(6) 0.0006(6)
C12 0.0406(8) 0.0415(9) 0.0341(8) 0.0017(6) 0.0085(6) 0.0119(6)
C13 0.0315(7) 0.0508(9) 0.0329(8) 0.0037(6) 0.0076(6) 0.0039(6)
C14 0.0348(7) 0.0434(8) 0.0329(8) 0.0033(6) 0.0056(6) -0.0019(6)

loop_
_atom_type_symbol
_atom_type_description
_atom_type_scat_dispersion_real
_atom_type_scat_dispersion_imag
_atom_type_scat_source
C C 0.0033 0.0016 'International Tables Vol C Tables 4.2.6.8 and 6.1.1.4'
H H 0.0000 0.0000 'International Tables Vol C Tables 4.2.6.8 and 6.1.1.4'
N N 0.0061 0.0033 'International Tables Vol C Tables 4.2.6.8 and 6.1.1.4'
O O 0.0106 0.0060 'International Tables Vol C Tables 4.2.6.8 and 6.1.1.4'

loop_
_geom_angle_atom_site_label_1
_geom_angle_atom_site_label_2
_geom_angle_atom_site_label_3
_geom_angle
C1 O1 C9 119.27(10)
C14 N1 C10 118.36(12)
O1 C1 C2 115.82(12)
O1 C1 C6 122.35(12)
C2 C1 C6 121.83(13)
C3 C2 C1 119.06(13)
C2 C3 C4 120.28(14)
C5 C4 C3 120.28(13)
C4 C5 C6 120.71(13)
C1 C6 C5 117.83(13)
C1 C6 C7 119.99(13)
C5 C6 C7 122.18(12)
O3 C7 C8 122.18(13)
O3 C7 C6 123.26(13)
C8 C7 C6 114.56(11)
O2 C8 C9 122.53(13)
O2 C8 C7 116.17(11)
C9 C8 C7 121.30(12)
C8 C9 O1 122.52(13)
C8 C9 C10 125.45(12)
O1 C9 C10 112.02(11)
N1 C10 C11 122.20(13)
N1 C10 C9 115.31(11)
C11 C10 C9 122.48(12)
C12 C11 C10 118.46(13)
C11 C12 C13 119.27(13)
C12 C13 C14 119.06(13)
N1 C14 C13 122.58(13)

loop_
_geom_bond_atom_site_label_1
_geom_bond_atom_site_label_2
_geom_bond_distance
O1 C1 1.3673(17)
O1 C9 1.3719(16)
O2 C8 1.3505(16)
O3 C7 1.2315(16)
N1 C14 1.3351(17)
N1 C10 1.3521(17)
C1 C2 1.3905(19)
C1 C6 1.3927(19)
C2 C3 1.3747(19)
C3 C4 1.399(2)
C4 C5 1.370(2)
C5 C6 1.4054(19)
C6 C7 1.465(2)
C7 C8 1.463(2)
C8 C9 1.3598(19)
C9 C10 1.462(2)
C10 C11 1.3955(19)
C11 C12 1.3814(19)
C12 C13 1.383(2)
C13 C14 1.384(2)
